data_4123366
loop_
_publ_author_name
'Brines, Lisa M.'
'Coggins, Michael K.'
'Poon, Penny Chaau Yan'
'Toledo, Santiago'
'Kaminsky, Werner'
'Kirk, Martin L.'
'Kovacs, Julie A.'

_publ_section_title
;
 Water-Soluble Fe(II)-H2O Complex with a Weak O-H Bond Transfers a
 Hydrogen Atom via an Observable Monomeric Fe(III)-OH.
;
_journal_issue 6
_journal_name_full 'Journal of the American Chemical Society'
_journal_page_first 2253
_journal_page_last 2264
_journal_paper_doi 10.1021/ja5068405
_journal_volume 137
_journal_year 2015
_chemical_formula_moiety 'C11 H27 Fe N4 O2, C F3 O3 S'
_chemical_formula_sum 'C12 H27 F3 Fe N4 O5 S'
_chemical_formula_weight 452.29
_chemical_name_common brines05
_chemical_name_systematic brines05
_space_group_IT_number 2
_symmetry_cell_setting triclinic
_symmetry_Int_Tables_number 2
_symmetry_space_group_name_Hall '-P 1'
_symmetry_space_group_name_H-M 'P -1'
_atom_sites_solution_hydrogens geom
_atom_sites_solution_primary direct
_atom_sites_solution_secondary difmap
_audit_creation_method SHELXL-97
_cell_angle_alpha 100.5110(11)
_cell_angle_beta 98.0540(11)
_cell_angle_gamma 99.3920(15)
_cell_formula_units_Z 2
_cell_length_a 9.4900(2)
_cell_length_b 9.9290(3)
_cell_length_c 10.8760(3)
_cell_measurement_reflns_used 723
_cell_measurement_temperature 130(2)
_cell_volume 978.74(5)
_computing_cell_refinement 'HKL Scalepack (Otwinowski & Minor 1997)'
_computing_data_collection KappaCCD
_computing_data_reduction 'HKL Scalepack (Otwinowski & Minor 1997)'
_computing_molecular_graphics 'maXus, Zortep'
_computing_publication_material 'SHELXL-97 (Sheldrick, 1997)'
_computing_structure_refinement 'SHELXL-97 (Sheldrick, 1997)'
_computing_structure_solution SIR97
_diffrn_ambient_temperature 130(2)
_diffrn_measured_fraction_theta_full 0.987
_diffrn_measured_fraction_theta_max 0.945
_diffrn_measurement_device_type 'Nonius KappaCCD'
_diffrn_measurement_method '\f and \w scans'
_diffrn_radiation_monochromator graphite
_diffrn_radiation_source 'fine-focus sealed tube'
_diffrn_radiation_type MoK\a
_diffrn_radiation_wavelength 0.71073
_diffrn_reflns_av_R_equivalents 0.0819
_diffrn_reflns_av_sigmaI/netI 0.0810
_diffrn_reflns_limit_h_max 12
_diffrn_reflns_limit_h_min -10
_diffrn_reflns_limit_k_max 11
_diffrn_reflns_limit_k_min -13
_diffrn_reflns_limit_l_max 14
_diffrn_reflns_limit_l_min -13
_diffrn_reflns_number 7266
_diffrn_reflns_theta_full 25.00
_diffrn_reflns_theta_max 28.28
_diffrn_reflns_theta_min 2.13
_exptl_absorpt_coefficient_mu 0.934
_exptl_absorpt_correction_T_max 0.75
_exptl_absorpt_correction_T_min 0.72
_exptl_absorpt_correction_type multi-scan
_exptl_absorpt_process_details HKL2000
_exptl_crystal_colour green
_exptl_crystal_density_diffrn 1.535
_exptl_crystal_density_method 'not measured'
_exptl_crystal_description prism
_exptl_crystal_F_000 472
_exptl_crystal_size_max 0.36
_exptl_crystal_size_mid 0.34
_exptl_crystal_size_min 0.31
_refine_diff_density_max 0.800
_refine_diff_density_min -0.841
_refine_diff_density_rms 0.094
_refine_ls_extinction_method none
_refine_ls_goodness_of_fit_ref 1.137
_refine_ls_hydrogen_treatment constr
_refine_ls_matrix_type full
_refine_ls_number_parameters 238
_refine_ls_number_reflns 4603
_refine_ls_number_restraints 0
_refine_ls_restrained_S_all 1.137
_refine_ls_R_factor_all 0.0550
_refine_ls_R_factor_gt 0.0457
_refine_ls_shift/su_max 0.001
_refine_ls_shift/su_mean 0.000
_refine_ls_structure_factor_coef Fsqd
_refine_ls_weighting_details 'calc w=1/[\s^2^(Fo^2^)+(0.0663P)^2^+0.1318P] where P=(Fo^2^+2Fc^2^)/3'
_refine_ls_weighting_scheme calc
_refine_ls_wR_factor_gt 0.1250
_refine_ls_wR_factor_ref 0.1299
_reflns_number_gt 3893
_reflns_number_total 4603
_reflns_threshold_expression >2sigma(I)
_cod_data_source_file ja5068405_si_002.cif
_cod_data_source_block shelxl
_cod_depositor_comments
;
The following automatic conversions were performed:

'_symmetry_cell_setting' value 'Triclinic' changed to 'triclinic'
according to
/usr/data/users/saulius/crontab/automatic-downloads/rss-feeds/ACS/lib/dictionaries/cif_core.dic
dictionary named 'cif_core.dic' version 2.4.2 from 2011-04-26.

Automatic conversion script
Id: cif_fix_values 3008 2015-01-20 13:52:24Z robertas 

 Adding full bibliography for 4123366--4123368.cif.
;
_cod_database_code 4123366

loop_
_symmetry_equiv_pos_as_xyz
'x, y, z'
'-x, -y, -z'

loop_
_atom_site_label
_atom_site_type_symbol
_atom_site_fract_x
_atom_site_fract_y
_atom_site_fract_z
_atom_site_U_iso_or_equiv
_atom_site_adp_type
_atom_site_occupancy
_atom_site_symmetry_multiplicity
_atom_site_calc_flag
_atom_site_refinement_flags
Fe1 Fe 0.03284(3) 0.68210(3) 0.15367(3) 0.01311(11) Uani 1 1 d .
S1 S 0.23590(6) 0.24640(5) 0.29336(6) 0.02060(15) Uani 1 1 d .
F1 F 0.48565(17) 0.34124(18) 0.44444(18) 0.0434(4) Uani 1 1 d .
F2 F 0.49882(18) 0.21080(19) 0.2683(2) 0.0522(5) Uani 1 1 d .
F3 F 0.46610(18) 0.42067(18) 0.2739(2) 0.0498(5) Uani 1 1 d .
O1 O 0.19152(14) 0.65886(14) 0.05296(14) 0.0156(3) Uani 1 1 d .
O2 O -0.16132(16) 0.61034(15) 0.01329(15) 0.0182(3) Uani 1 1 d .
H2D H -0.1624 0.6622 -0.0397 0.022 Uiso 1 1 d R
H2E H -0.1883 0.5185 -0.0094 0.022 Uiso 1 1 d R
O3 O 0.21926(19) 0.12839(18) 0.3535(2) 0.0356(5) Uani 1 1 d .
O4 O 0.1977(2) 0.21010(18) 0.15710(17) 0.0325(4) Uani 1 1 d .
O5 O 0.18374(18) 0.36539(18) 0.35275(18) 0.0313(4) Uani 1 1 d .
N1 N 0.22551(18) 0.76789(17) 0.28983(17) 0.0150(4) Uani 1 1 d .
N2 N -0.05142(18) 0.74393(18) 0.33567(17) 0.0160(4) Uani 1 1 d .
N3 N -0.02184(19) 0.89034(18) 0.13522(18) 0.0177(4) Uani 1 1 d .
H3A H 0.0584 0.9605 0.1656 0.021 Uiso 1 1 calc R
H3B H -0.0545 0.8908 0.0516 0.021 Uiso 1 1 calc R
N4 N -0.04546(19) 0.47843(17) 0.20260(18) 0.0176(4) Uani 1 1 d .
H4A H -0.0928 0.4157 0.1297 0.021 Uiso 1 1 calc R
H4B H 0.0331 0.4445 0.2352 0.021 Uiso 1 1 calc R
C1 C 0.4465(2) 0.6600(2) 0.0734(3) 0.0273(5) Uani 1 1 d .
H1A H 0.5420 0.7216 0.1001 0.033 Uiso 1 1 calc R
H1B H 0.4316 0.6210 -0.0180 0.033 Uiso 1 1 calc R
H1C H 0.4415 0.5840 0.1197 0.033 Uiso 1 1 calc R
C2 C 0.3449(2) 0.8717(2) 0.0403(2) 0.0241(5) Uani 1 1 d .
H2A H 0.4413 0.9301 0.0731 0.029 Uiso 1 1 calc R
H2B H 0.2705 0.9259 0.0605 0.029 Uiso 1 1 calc R
H2C H 0.3334 0.8407 -0.0520 0.029 Uiso 1 1 calc R
C3 C 0.3284(2) 0.7437(2) 0.1019(2) 0.0171(4) Uani 1 1 d .
C4 C 0.3414(2) 0.7960(2) 0.2451(2) 0.0167(4) Uani 1 1 d .
C5 C 0.4827(2) 0.8789(3) 0.3248(2) 0.0264(5) Uani 1 1 d .
H5A H 0.5483 0.9100 0.2692 0.032 Uiso 1 1 calc R
H5B H 0.5275 0.8201 0.3757 0.032 Uiso 1 1 calc R
H5C H 0.4639 0.9604 0.3814 0.032 Uiso 1 1 calc R
C6 C 0.2124(2) 0.8171(2) 0.4215(2) 0.0186(4) Uani 1 1 d .
H6A H 0.2188 0.9196 0.4396 0.022 Uiso 1 1 calc R
H6B H 0.2916 0.7951 0.4793 0.022 Uiso 1 1 calc R
C7 C 0.0655(2) 0.7438(2) 0.4414(2) 0.0180(4) Uani 1 1 d .
H7A H 0.0702 0.6463 0.4475 0.022 Uiso 1 1 calc R
H7B H 0.0430 0.7917 0.5224 0.022 Uiso 1 1 calc R
C8 C -0.0896(2) 0.8832(2) 0.3425(2) 0.0198(4) Uani 1 1 d .
H8A H -0.0046 0.9557 0.3877 0.024 Uiso 1 1 calc R
H8B H -0.1693 0.8901 0.3918 0.024 Uiso 1 1 calc R
C9 C -0.1366(2) 0.9097(2) 0.2115(2) 0.0206(5) Uani 1 1 d .
H9A H -0.2278 0.8441 0.1693 0.025 Uiso 1 1 calc R
H9B H -0.1545 1.0061 0.2187 0.025 Uiso 1 1 calc R
C10 C -0.1801(2) 0.6341(2) 0.3263(2) 0.0213(5) Uani 1 1 d .
H10A H -0.2577 0.6430 0.2591 0.026 Uiso 1 1 calc R
H10B H -0.2166 0.6469 0.4078 0.026 Uiso 1 1 calc R
C11 C -0.1448(2) 0.4888(2) 0.2960(2) 0.0219(5) Uani 1 1 d .
H11A H -0.0994 0.4658 0.3752 0.026 Uiso 1 1 calc R
H11B H -0.2358 0.4197 0.2617 0.026 Uiso 1 1 calc R
C12 C 0.4317(3) 0.3074(3) 0.3209(3) 0.0279(5) Uani 1 1 d .

loop_
_atom_site_aniso_label
_atom_site_aniso_U_11
_atom_site_aniso_U_22
_atom_site_aniso_U_33
_atom_site_aniso_U_23
_atom_site_aniso_U_13
_atom_site_aniso_U_12
Fe1 0.01257(17) 0.01397(17) 0.01242(18) 0.00436(11) 0.00057(12) 0.00111(11)
S1 0.0208(3) 0.0203(3) 0.0212(3) 0.0107(2) -0.0009(2) 0.0018(2)
F1 0.0334(8) 0.0477(10) 0.0413(11) 0.0107(8) -0.0151(8) 0.0020(7)
F2 0.0373(9) 0.0562(11) 0.0687(14) 0.0102(10) 0.0197(9) 0.0190(8)
F3 0.0380(9) 0.0474(10) 0.0670(13) 0.0357(9) 0.0074(9) -0.0082(7)
O1 0.0138(7) 0.0146(7) 0.0167(8) 0.0034(6) 0.0003(6) -0.0003(5)
O2 0.0217(7) 0.0126(7) 0.0173(8) 0.0043(6) -0.0030(6) -0.0008(6)
O3 0.0343(10) 0.0322(10) 0.0422(12) 0.0241(9) 0.0003(9) -0.0010(8)
O4 0.0442(10) 0.0272(9) 0.0200(9) 0.0059(7) -0.0086(8) 0.0010(8)
O5 0.0321(9) 0.0361(10) 0.0296(10) 0.0104(8) 0.0012(8) 0.0172(8)
N1 0.0154(8) 0.0156(8) 0.0137(9) 0.0046(7) 0.0003(7) 0.0026(6)
N2 0.0173(8) 0.0169(8) 0.0130(9) 0.0049(7) 0.0004(7) 0.0010(7)
N3 0.0196(8) 0.0151(8) 0.0166(9) 0.0046(7) -0.0012(7) 0.0006(7)
N4 0.0197(8) 0.0155(8) 0.0182(10) 0.0076(7) 0.0012(7) 0.0021(7)
C1 0.0176(10) 0.0259(12) 0.0345(15) -0.0008(10) 0.0027(10) 0.0023(9)
C2 0.0273(11) 0.0206(11) 0.0238(13) 0.0084(9) 0.0053(10) -0.0019(9)
C3 0.0141(9) 0.0153(9) 0.0196(11) 0.0021(8) 0.0024(8) -0.0017(7)
C4 0.0165(9) 0.0141(9) 0.0186(11) 0.0041(8) -0.0003(8) 0.0027(8)
C5 0.0161(10) 0.0325(12) 0.0263(13) 0.0046(10) 0.0006(9) -0.0031(9)
C6 0.0192(10) 0.0224(10) 0.0121(11) 0.0033(8) -0.0021(8) 0.0020(8)
C7 0.0204(10) 0.0248(11) 0.0091(10) 0.0076(8) -0.0005(8) 0.0033(8)
C8 0.0212(10) 0.0204(10) 0.0170(11) -0.0002(8) 0.0028(9) 0.0061(8)
C9 0.0183(10) 0.0202(10) 0.0217(12) 0.0019(8) -0.0010(9) 0.0054(8)
C10 0.0178(10) 0.0243(11) 0.0207(12) 0.0038(9) 0.0038(9) 0.0016(8)
C11 0.0227(10) 0.0220(10) 0.0206(12) 0.0084(9) 0.0053(9) -0.0024(8)
C12 0.0237(11) 0.0272(12) 0.0341(15) 0.0139(10) 0.0038(11) 0.0014(9)

loop_
_atom_type_symbol
_atom_type_description
_atom_type_scat_dispersion_real
_atom_type_scat_dispersion_imag
_atom_type_scat_source
C C 0.0033 0.0016 'International Tables Vol C Tables 4.2.6.8 and 6.1.1.4'
H H 0.0000 0.0000 'International Tables Vol C Tables 4.2.6.8 and 6.1.1.4'
N N 0.0061 0.0033 'International Tables Vol C Tables 4.2.6.8 and 6.1.1.4'
O O 0.0106 0.0060 'International Tables Vol C Tables 4.2.6.8 and 6.1.1.4'
F F 0.0171 0.0103 'International Tables Vol C Tables 4.2.6.8 and 6.1.1.4'
S S 0.1246 0.1234 'International Tables Vol C Tables 4.2.6.8 and 6.1.1.4'
Fe Fe 0.3463 0.8444 'International Tables Vol C Tables 4.2.6.8 and 6.1.1.4'

loop_
_geom_angle_atom_site_label_1
_geom_angle_atom_site_label_2
_geom_angle_atom_site_label_3
_geom_angle
O1 Fe1 N1 76.49(6)
O1 Fe1 O2 103.44(6)
N1 Fe1 O2 175.84(6)
O1 Fe1 N4 108.00(6)
N1 Fe1 N4 103.51(7)
O2 Fe1 N4 80.51(6)
O1 Fe1 N3 105.45(6)
N1 Fe1 N3 94.77(6)
O2 Fe1 N3 81.22(6)
N4 Fe1 N3 144.73(7)
O1 Fe1 N2 153.14(6)
N1 Fe1 N2 76.71(7)
O2 Fe1 N2 103.42(6)
N4 Fe1 N2 76.71(7)
N3 Fe1 N2 78.57(7)
O5 S1 O4 114.94(10)
O5 S1 O3 115.55(12)
O4 S1 O3 113.96(12)
O5 S1 C12 103.33(11)
O4 S1 C12 103.39(13)
O3 S1 C12 103.41(11)
C3 O1 Fe1 117.58(12)
Fe1 O2 H2D 109.5
Fe1 O2 H2E 114.5
H2D O2 H2E 122.5
C4 N1 C6 124.02(18)
C4 N1 Fe1 115.99(15)
C6 N1 Fe1 118.62(13)
C10 N2 C8 111.91(15)
C10 N2 C7 112.33(17)
C8 N2 C7 111.75(16)
C10 N2 Fe1 104.21(13)
C8 N2 Fe1 109.35(13)
C7 N2 Fe1 106.84(12)
C9 N3 Fe1 105.83(13)
C9 N3 H3A 110.6
Fe1 N3 H3A 110.6
C9 N3 H3B 110.6
Fe1 N3 H3B 110.6
H3A N3 H3B 108.7
C11 N4 Fe1 112.78(13)
C11 N4 H4A 109.0
Fe1 N4 H4A 109.0
C11 N4 H4B 109.0
Fe1 N4 H4B 109.0
H4A N4 H4B 107.8
C3 C1 H1A 109.5
C3 C1 H1B 109.5
H1A C1 H1B 109.5
C3 C1 H1C 109.5
H1A C1 H1C 109.5
H1B C1 H1C 109.5
C3 C2 H2A 109.5
C3 C2 H2B 109.5
H2A C2 H2B 109.5
C3 C2 H2C 109.5
H2A C2 H2C 109.5
H2B C2 H2C 109.5
O1 C3 C4 109.51(17)
O1 C3 C1 109.40(16)
C4 C3 C1 110.67(18)
O1 C3 C2 109.41(17)
C4 C3 C2 107.94(17)
C1 C3 C2 109.88(19)
N1 C4 C5 123.4(2)
N1 C4 C3 115.55(18)
C5 C4 C3 120.99(19)
C4 C5 H5A 109.5
C4 C5 H5B 109.5
H5A C5 H5B 109.5
C4 C5 H5C 109.5
H5A C5 H5C 109.5
H5B C5 H5C 109.5
N1 C6 C7 107.78(17)
N1 C6 H6A 110.2
C7 C6 H6A 110.2
N1 C6 H6B 110.2
C7 C6 H6B 110.2
H6A C6 H6B 108.5
N2 C7 C6 111.28(17)
N2 C7 H7A 109.4
C6 C7 H7A 109.4
N2 C7 H7B 109.4
C6 C7 H7B 109.4
H7A C7 H7B 108.0
N2 C8 C9 111.59(17)
N2 C8 H8A 109.3
C9 C8 H8A 109.3
N2 C8 H8B 109.3
C9 C8 H8B 109.3
H8A C8 H8B 108.0
N3 C9 C8 109.35(17)
N3 C9 H9A 109.8
C8 C9 H9A 109.8
N3 C9 H9B 109.8
C8 C9 H9B 109.8
H9A C9 H9B 108.3
N2 C10 C11 111.54(16)
N2 C10 H10A 109.3
C11 C10 H10A 109.3
N2 C10 H10B 109.3
C11 C10 H10B 109.3
H10A C10 H10B 108.0
N4 C11 C10 112.05(18)
N4 C11 H11A 109.2
C10 C11 H11A 109.2
N4 C11 H11B 109.2
C10 C11 H11B 109.2
H11A C11 H11B 107.9
F2 C12 F1 107.5(2)
F2 C12 F3 108.0(2)
F1 C12 F3 107.2(2)
F2 C12 S1 111.80(18)
F1 C12 S1 110.97(18)
F3 C12 S1 111.20(17)

loop_
_geom_bond_atom_site_label_1
_geom_bond_atom_site_label_2
_geom_bond_distance
Fe1 O1 2.0010(15)
Fe1 N1 2.1294(17)
Fe1 O2 2.1494(15)
Fe1 N4 2.2221(17)
Fe1 N3 2.2488(17)
Fe1 N2 2.2571(18)
S1 O5 1.4353(17)
S1 O4 1.4386(19)
S1 O3 1.4398(17)
S1 C12 1.822(3)
F1 C12 1.329(3)
F2 C12 1.325(3)
F3 C12 1.330(3)
O1 C3 1.402(2)
O2 H2D 0.8399
O2 H2E 0.8847
N1 C4 1.274(3)
N1 C6 1.456(3)
N2 C10 1.477(3)
N2 C8 1.477(3)
N2 C7 1.482(3)
N3 C9 1.474(3)
N3 H3A 0.9200
N3 H3B 0.9200
N4 C11 1.480(3)
N4 H4A 0.9200
N4 H4B 0.9200
C1 C3 1.533(3)
C1 H1A 0.9800
C1 H1B 0.9800
C1 H1C 0.9800
C2 C3 1.537(3)
C2 H2A 0.9800
C2 H2B 0.9800
C2 H2C 0.9800
C3 C4 1.530(3)
C4 C5 1.510(3)
C5 H5A 0.9800
C5 H5B 0.9800
C5 H5C 0.9800
C6 C7 1.527(3)
C6 H6A 0.9900
C6 H6B 0.9900
C7 H7A 0.9900
C7 H7B 0.9900
C8 C9 1.516(3)
C8 H8A 0.9900
C8 H8B 0.9900
C9 H9A 0.9900
C9 H9B 0.9900
C10 C11 1.522(3)
C10 H10A 0.9900
C10 H10B 0.9900
C11 H11A 0.9900
C11 H11B 0.9900

loop_
_geom_hbond_atom_site_label_D
_geom_hbond_atom_site_label_H
_geom_hbond_atom_site_label_A
_geom_hbond_distance_DH
_geom_hbond_distance_HA
_geom_hbond_distance_DA
_geom_hbond_angle_DHA
_geom_hbond_site_symmetry_A
O2 H2D O4 0.84 1.99 2.821(2) 170.1 2_565
N3 H3A O3 0.92 2.52 3.335(3) 148.2 1_565
N3 H3B O4 0.92 2.42 3.271(3) 153.6 2_565
N4 H4A O1 0.92 2.02 2.903(2) 159.7 2_565
N4 H4B O5 0.92 2.12 3.021(2) 164.4 .

loop_
_geom_torsion_atom_site_label_1
_geom_torsion_atom_site_label_2
_geom_torsion_atom_site_label_3
_geom_torsion_atom_site_label_4
_geom_torsion
N1 Fe1 O1 C3 -20.53(14)
O2 Fe1 O1 C3 155.19(13)
N4 Fe1 O1 C3 -120.58(14)
N3 Fe1 O1 C3 70.74(14)
N2 Fe1 O1 C3 -24.5(2)
O1 Fe1 N1 C4 15.87(14)
N4 Fe1 N1 C4 121.49(15)
N3 Fe1 N1 C4 -88.90(15)
N2 Fe1 N1 C4 -165.95(16)
O1 Fe1 N1 C6 -176.93(16)
N4 Fe1 N1 C6 -71.31(15)
N3 Fe1 N1 C6 78.30(15)
N2 Fe1 N1 C6 1.25(14)
O1 Fe1 N2 C10 -140.22(14)
N1 Fe1 N2 C10 -144.14(13)
O2 Fe1 N2 C10 40.13(13)
N4 Fe1 N2 C10 -36.54(13)
N3 Fe1 N2 C10 118.11(13)
O1 Fe1 N2 C8 99.98(17)
N1 Fe1 N2 C8 96.06(13)
O2 Fe1 N2 C8 -79.66(13)
N4 Fe1 N2 C8 -156.33(13)
N3 Fe1 N2 C8 -1.69(12)
O1 Fe1 N2 C7 -21.1(2)
N1 Fe1 N2 C7 -25.04(13)
O2 Fe1 N2 C7 159.23(12)
N4 Fe1 N2 C7 82.56(13)
N3 Fe1 N2 C7 -122.80(13)
O1 Fe1 N3 C9 -178.81(12)
N1 Fe1 N3 C9 -101.53(13)
O2 Fe1 N3 C9 79.58(13)
N4 Fe1 N3 C9 20.1(2)
N2 Fe1 N3 C9 -26.14(13)
O1 Fe1 N4 C11 169.88(14)
N1 Fe1 N4 C11 89.93(15)
O2 Fe1 N4 C11 -88.97(15)
N3 Fe1 N4 C11 -29.3(2)
N2 Fe1 N4 C11 17.37(14)
Fe1 O1 C3 C4 21.7(2)
Fe1 O1 C3 C1 143.15(15)
Fe1 O1 C3 C2 -96.42(18)
C6 N1 C4 C5 2.9(3)
Fe1 N1 C4 C5 169.37(16)
C6 N1 C4 C3 -175.23(18)
Fe1 N1 C4 C3 -8.8(2)
O1 C3 C4 N1 -7.5(2)
C1 C3 C4 N1 -128.2(2)
C2 C3 C4 N1 111.6(2)
O1 C3 C4 C5 174.31(17)
C1 C3 C4 C5 53.6(3)
C2 C3 C4 C5 -66.7(2)
C4 N1 C6 C7 -171.68(18)
Fe1 N1 C6 C7 22.2(2)
C10 N2 C7 C6 159.20(17)
C8 N2 C7 C6 -74.1(2)
Fe1 N2 C7 C6 45.51(18)
N1 C6 C7 N2 -45.0(2)
C10 N2 C8 C9 -85.5(2)
C7 N2 C8 C9 147.57(18)
Fe1 N2 C8 C9 29.48(19)
Fe1 N3 C9 C8 50.35(18)
N2 C8 C9 N3 -55.3(2)
C8 N2 C10 C11 169.95(18)
C7 N2 C10 C11 -63.4(2)
Fe1 N2 C10 C11 51.9(2)
Fe1 N4 C11 C10 5.3(2)
N2 C10 C11 N4 -39.5(3)
O5 S1 C12 F2 -178.08(19)
O4 S1 C12 F2 -58.0(2)
O3 S1 C12 F2 61.1(2)
O5 S1 C12 F1 61.98(19)
O4 S1 C12 F1 -177.90(16)
O3 S1 C12 F1 -58.8(2)
O5 S1 C12 F3 -57.3(2)
O4 S1 C12 F3 62.9(2)
O3 S1 C12 F3 -178.1(2)
